data_7058716
loop_
_publ_author_name
'Ansari, Arshad J.'
'Pathare, Ramdas S.'
'Kumawat, Anita'
'Maurya, Antim K.'
'Verma, Sarika'
'Agnihotri, Vijai K.'
'Joshi, Rahul'
'Metre, Ramesh K.'
'Sharon, Ashoke'
'Pardasani, R. T.'
'Sawant, Devesh M.'

_publ_section_title
;
 A diversity-oriented synthesis of polyheterocycles via the
 cyclocondensation of azomethine imine
;
_journal_issue 35
_journal_name_full 'New Journal of Chemistry'
_journal_page_first 13721
_journal_paper_doi 10.1039/C9NJ02874A
_journal_volume 43
_journal_year 2019
_chemical_formula_moiety 'C18 H19 Cl N4 O2 S'
_chemical_formula_sum 'C18 H19 Cl N4 O2 S'
_chemical_formula_weight 390.88
_space_group_crystal_system triclinic
_space_group_IT_number 2
_space_group_name_Hall '-P 1'
_space_group_name_H-M_alt 'P -1'
_symmetry_space_group_name_Hall '-P 1'
_symmetry_space_group_name_H-M 'P -1'
_atom_sites_solution_hydrogens geom
_atom_sites_solution_primary direct
_atom_sites_solution_secondary difmap
_audit_creation_date 2018-03-16
_audit_creation_method
;
Olex2 1.2-ac3
(compiled 2017.01.05 svn.r3372 for Rigaku Oxford Diffraction, GUI svn.r5289)
;
_audit_update_record
;
2019-01-29 deposited with the CCDC.    2019-08-02 downloaded from the CCDC.
;
_cell_angle_alpha 84.937(4)
_cell_angle_beta 89.503(4)
_cell_angle_gamma 80.948(4)
_cell_formula_units_Z 2
_cell_length_a 7.6748(4)
_cell_length_b 9.3670(4)
_cell_length_c 13.8037(6)
_cell_measurement_reflns_used 3753
_cell_measurement_temperature 293(2)
_cell_measurement_theta_max 28.4170
_cell_measurement_theta_min 3.6020
_cell_volume 976.15(8)
_computing_cell_refinement 'CrysAlisPro 1.171.38.46 (Rigaku OD, 2015)'
_computing_data_collection 'CrysAlisPro 1.171.38.46 (Rigaku OD, 2015)'
_computing_data_reduction 'CrysAlisPro 1.171.38.46 (Rigaku OD, 2015)'
_computing_molecular_graphics 'Olex2 (Dolomanov et al., 2009)'
_computing_publication_material 'Olex2 (Dolomanov et al., 2009)'
_computing_structure_refinement 'ShelXL (Sheldrick, 2015)'
_computing_structure_solution 'ShelXT (Sheldrick, 2015)'
_diffrn_ambient_temperature 293(2)
_diffrn_detector 'CCD plate'
_diffrn_detector_area_resol_mean 10.4324
_diffrn_detector_type Atlas
_diffrn_measured_fraction_theta_full 0.997
_diffrn_measured_fraction_theta_max 0.834
_diffrn_measurement_details
;
List of Runs (angles in degrees, time in seconds):

  # Type    Start    End  Width  t~exp~   \w     \q     \k     \f   Frames
#--------------------------------------------------------------------------
  1  \w    -15.00  77.00   1.00   66.97    --   10.07  57.00   0.00   92
  2  \w    -60.00  34.00   1.00   66.97    --   10.07 -57.00-150.00   94
  3  \w    -75.00  11.00   1.00   66.97    --  -10.22 -77.00  90.00   86
;
_diffrn_measurement_device 'four-circle diffractometer'
_diffrn_measurement_device_type 'Xcalibur, Atlas'
_diffrn_measurement_method '\w scans'
_diffrn_orient_matrix_type 'CrysAlisPro convention (1999,Acta A55,543-557)'
_diffrn_orient_matrix_UB_11 0.0840632000
_diffrn_orient_matrix_UB_12 -0.0419735000
_diffrn_orient_matrix_UB_13 0.0103525000
_diffrn_orient_matrix_UB_21 -0.0411308000
_diffrn_orient_matrix_UB_22 -0.0582816000
_diffrn_orient_matrix_UB_23 0.0204911000
_diffrn_orient_matrix_UB_31 0.0000407000
_diffrn_orient_matrix_UB_32 -0.0276944000
_diffrn_orient_matrix_UB_33 -0.0461965000
_diffrn_radiation_monochromator graphite
_diffrn_radiation_probe x-ray
_diffrn_radiation_type MoK\a
_diffrn_radiation_wavelength 0.71073
_diffrn_reflns_av_R_equivalents 0.0129
_diffrn_reflns_av_unetI/netI 0.0272
_diffrn_reflns_Laue_measured_fraction_full 0.997
_diffrn_reflns_Laue_measured_fraction_max 0.834
_diffrn_reflns_limit_h_max 10
_diffrn_reflns_limit_h_min -10
_diffrn_reflns_limit_k_max 12
_diffrn_reflns_limit_k_min -10
_diffrn_reflns_limit_l_max 19
_diffrn_reflns_limit_l_min -18
_diffrn_reflns_number 8061
_diffrn_reflns_point_group_measured_fraction_full 0.997
_diffrn_reflns_point_group_measured_fraction_max 0.834
_diffrn_reflns_theta_full 25.242
_diffrn_reflns_theta_max 29.492
_diffrn_reflns_theta_min 3.451
_diffrn_source 'fine-focus sealed X-ray tube'
_diffrn_source_type 'Enhance (Mo) X-ray Source'
_exptl_absorpt_coefficient_mu 0.322
_exptl_absorpt_correction_T_max 1.00000
_exptl_absorpt_correction_T_min 0.95301
_exptl_absorpt_correction_type multi-scan
_exptl_absorpt_process_details
;
CrysAlisPro 1.171.38.46 (Rigaku Oxford Diffraction, 2015)
Empirical absorption correction using spherical harmonics,
 implemented in SCALE3 ABSPACK scaling algorithm.
;
_exptl_crystal_colour colorless
_exptl_crystal_density_diffrn 1.330
_exptl_crystal_density_method 'not measured'
_exptl_crystal_description block
_exptl_crystal_F_000 408
_exptl_crystal_size_max 0.30
_exptl_crystal_size_mid 0.25
_exptl_crystal_size_min 0.15
_refine_diff_density_max 0.301
_refine_diff_density_min -0.298
_refine_diff_density_rms 0.039
_refine_ls_extinction_method none
_refine_ls_goodness_of_fit_ref 1.030
_refine_ls_hydrogen_treatment mixed
_refine_ls_matrix_type full
_refine_ls_number_parameters 242
_refine_ls_number_reflns 4530
_refine_ls_number_restraints 0
_refine_ls_restrained_S_all 1.030
_refine_ls_R_factor_all 0.0631
_refine_ls_R_factor_gt 0.0454
_refine_ls_shift/su_max 0.000
_refine_ls_shift/su_mean 0.000
_refine_ls_structure_factor_coef Fsqd
_refine_ls_weighting_details 'calc w=1/[\s^2^(Fo^2^)+(0.1000P)^2^+0.0000P] where P=(Fo^2^+2Fc^2^)/3'
_refine_ls_weighting_scheme calc
_refine_ls_wR_factor_gt 0.1391
_refine_ls_wR_factor_ref 0.1516
_reflns_Friedel_coverage 0.000
_reflns_number_gt 3479
_reflns_number_total 4530
_reflns_threshold_expression 'I > 2\s(I)'
_cod_data_source_file c9nj02874a2.cif
_cod_data_source_block dvas1
_cod_depositor_comments 'Adding full bibliography for 7058715--7058716.cif.'
_cod_database_code 7058716
_shelx_shelxl_version_number 2014/7
_shelx_space_group_comment
;
The symmetry employed for this shelxl refinement is uniquely defined
by the following loop, which should always be used as a source of
symmetry information in preference to the above space-group names.
They are only intended as comments.
;
_reflns_odcompleteness_completeness 99.77
_reflns_odcompleteness_iscentric 1
_reflns_odcompleteness_theta 26.32

loop_
_symmetry_equiv_pos_as_xyz
'x, y, z'
'-x, -y, -z'

loop_
_atom_site_label
_atom_site_type_symbol
_atom_site_fract_x
_atom_site_fract_y
_atom_site_fract_z
_atom_site_U_iso_or_equiv
_atom_site_adp_type
_atom_site_occupancy
_atom_site_symmetry_multiplicity
_atom_site_calc_flag
_atom_site_refinement_flags
S1 S 0.20137(6) 0.47047(4) 0.36669(3) 0.04091(16) Uani 1 1 d .
Cl1 Cl 0.85257(11) 0.48976(13) 0.09466(7) 0.1349(4) Uani 1 1 d .
N2 N 0.14695(17) 0.73681(14) 0.38575(10) 0.0370(3) Uani 1 1 d .
N3 N 0.08138(18) 0.62537(16) 0.34152(11) 0.0421(3) Uani 1 1 d .
N1 N 0.2659(2) 0.95611(15) 0.35824(12) 0.0444(4) Uani 1 1 d .
N4 N 0.2068(2) 0.82516(19) 0.22986(12) 0.0522(4) Uani 1 1 d .
O1 O 0.26515(18) 0.44985(14) 0.46525(9) 0.0518(3) Uani 1 1 d .
O2 O 0.09983(19) 0.36789(14) 0.33362(11) 0.0566(4) Uani 1 1 d .
C6 C 0.1331(2) 0.74956(18) 0.48028(13) 0.0408(4) Uani 1 1 d .
H6 H 0.0866 0.6799 0.5203 0.049 Uiso 1 1 calc R
C7 C 0.2112(2) 0.84491(18) 0.32418(13) 0.0404(4) Uani 1 1 d .
C13 C 0.3914(2) 0.46591(18) 0.29277(13) 0.0415(4) Uani 1 1 d .
C5 C 0.1877(2) 0.86661(18) 0.52026(13) 0.0411(4) Uani 1 1 d .
C8 C 0.2545(2) 0.96989(18) 0.45515(14) 0.0417(4) Uani 1 1 d .
C4 C 0.1720(3) 0.8862(2) 0.62080(14) 0.0517(5) Uani 1 1 d .
H4 H 0.1282 0.8179 0.6634 0.062 Uiso 1 1 calc R
C18 C 0.5418(2) 0.5102(2) 0.32618(14) 0.0484(4) Uani 1 1 d .
H18 H 0.5466 0.5352 0.3897 0.058 Uiso 1 1 calc R
C1 C 0.3046(2) 1.0919(2) 0.49269(17) 0.0523(5) Uani 1 1 d .
H1 H 0.3498 1.1610 0.4515 0.063 Uiso 1 1 calc R
C3 C 0.2214(3) 1.0057(2) 0.65411(17) 0.0595(6) Uani 1 1 d .
H3 H 0.2118 1.0195 0.7200 0.071 Uiso 1 1 calc R
C2 C 0.2871(3) 1.1091(2) 0.58950(18) 0.0599(6) Uani 1 1 d .
H2 H 0.3193 1.1910 0.6134 0.072 Uiso 1 1 calc R
C17 C 0.6847(3) 0.5176(3) 0.26563(18) 0.0638(6) Uani 1 1 d .
H17 H 0.7852 0.5494 0.2872 0.077 Uiso 1 1 calc R
C14 C 0.3850(3) 0.4257(3) 0.19877(16) 0.0633(6) Uani 1 1 d .
H14 H 0.2843 0.3948 0.1765 0.076 Uiso 1 1 calc R
C16 C 0.6753(3) 0.4770(3) 0.17275(19) 0.0741(7) Uani 1 1 d .
C9 C 0.2618(3) 0.9203(3) 0.14818(15) 0.0628(6) Uani 1 1 d .
C15 C 0.5273(4) 0.4315(3) 0.13875(18) 0.0797(8) Uani 1 1 d .
H15 H 0.5238 0.4048 0.0756 0.096 Uiso 1 1 calc R
C11 C 0.4557(4) 0.9315(4) 0.1582(2) 0.0991(10) Uani 1 1 d .
H11A H 0.4744 0.9733 0.2175 0.149 Uiso 1 1 calc R
H11B H 0.4909 0.9917 0.1040 0.149 Uiso 1 1 calc R
H11C H 0.5245 0.8364 0.1594 0.149 Uiso 1 1 calc R
C12 C 0.2299(5) 0.8467(4) 0.05768(18) 0.0961(9) Uani 1 1 d .
H12A H 0.3054 0.7545 0.0592 0.144 Uiso 1 1 calc R
H12B H 0.2552 0.9067 0.0009 0.144 Uiso 1 1 calc R
H12C H 0.1089 0.8323 0.0557 0.144 Uiso 1 1 calc R
C10 C 0.1481(4) 1.0694(3) 0.1457(2) 0.0910(9) Uani 1 1 d .
H10A H 0.0263 1.0596 0.1391 0.136 Uiso 1 1 calc R
H10B H 0.1819 1.1303 0.0914 0.136 Uiso 1 1 calc R
H10C H 0.1647 1.1123 0.2049 0.136 Uiso 1 1 calc R
H4A H 0.167(3) 0.751(2) 0.2203(15) 0.053(6) Uiso 1 1 d .

loop_
_atom_site_aniso_label
_atom_site_aniso_U_11
_atom_site_aniso_U_22
_atom_site_aniso_U_33
_atom_site_aniso_U_23
_atom_site_aniso_U_13
_atom_site_aniso_U_12
S1 0.0447(3) 0.0406(3) 0.0404(3) -0.00491(18) 0.00429(18) -0.01549(19)
Cl1 0.0793(5) 0.2264(12) 0.1062(7) -0.0366(7) 0.0535(5) -0.0370(7)
N2 0.0329(7) 0.0385(7) 0.0403(8) -0.0035(6) 0.0031(6) -0.0078(6)
N3 0.0371(7) 0.0456(8) 0.0473(8) -0.0100(7) 0.0010(6) -0.0144(6)
N1 0.0423(8) 0.0389(7) 0.0520(9) -0.0008(6) 0.0008(7) -0.0086(6)
N4 0.0654(11) 0.0528(9) 0.0402(9) 0.0013(7) 0.0036(7) -0.0183(9)
O1 0.0673(9) 0.0488(7) 0.0398(7) -0.0003(6) 0.0010(6) -0.0128(6)
O2 0.0616(8) 0.0513(8) 0.0646(9) -0.0121(7) 0.0062(7) -0.0289(7)
C6 0.0362(8) 0.0431(9) 0.0433(10) -0.0037(7) 0.0078(7) -0.0073(7)
C7 0.0340(8) 0.0414(9) 0.0438(10) 0.0024(7) 0.0022(7) -0.0032(7)
C13 0.0417(9) 0.0416(9) 0.0423(9) -0.0079(7) 0.0023(7) -0.0074(7)
C5 0.0326(8) 0.0432(9) 0.0476(10) -0.0087(8) 0.0012(7) -0.0032(7)
C8 0.0314(8) 0.0375(8) 0.0548(11) -0.0053(8) -0.0022(7) -0.0006(7)
C4 0.0472(10) 0.0598(12) 0.0491(11) -0.0124(9) 0.0042(8) -0.0075(9)
C18 0.0395(9) 0.0562(11) 0.0493(11) -0.0098(9) -0.0027(8) -0.0043(8)
C1 0.0435(10) 0.0392(9) 0.0745(14) -0.0085(9) -0.0037(9) -0.0051(8)
C3 0.0486(11) 0.0718(14) 0.0613(13) -0.0282(11) -0.0015(10) -0.0065(10)
C2 0.0436(10) 0.0545(12) 0.0848(16) -0.0304(11) -0.0052(10) -0.0036(9)
C17 0.0373(10) 0.0816(15) 0.0728(15) -0.0111(12) 0.0022(10) -0.0086(10)
C14 0.0575(12) 0.0874(16) 0.0524(12) -0.0277(11) 0.0055(10) -0.0230(12)
C16 0.0507(12) 0.1036(19) 0.0676(15) -0.0173(13) 0.0237(11) -0.0072(13)
C9 0.0723(14) 0.0756(14) 0.0411(11) 0.0141(10) -0.0021(10) -0.0234(12)
C15 0.0734(16) 0.116(2) 0.0556(14) -0.0351(14) 0.0175(12) -0.0198(15)
C11 0.0788(18) 0.152(3) 0.0697(17) 0.0189(18) 0.0136(14) -0.044(2)
C12 0.133(3) 0.118(2) 0.0422(13) 0.0031(14) 0.0025(15) -0.039(2)
C10 0.120(2) 0.0724(16) 0.0769(18) 0.0238(13) -0.0215(17) -0.0188(16)

loop_
_atom_type_symbol
_atom_type_description
_atom_type_scat_dispersion_real
_atom_type_scat_dispersion_imag
_atom_type_scat_source
C C 0.0033 0.0016 'International Tables Vol C Tables 4.2.6.8 and 6.1.1.4'
H H 0.0000 0.0000 'International Tables Vol C Tables 4.2.6.8 and 6.1.1.4'
Cl Cl 0.1484 0.1585 'International Tables Vol C Tables 4.2.6.8 and 6.1.1.4'
N N 0.0061 0.0033 'International Tables Vol C Tables 4.2.6.8 and 6.1.1.4'
O O 0.0106 0.0060 'International Tables Vol C Tables 4.2.6.8 and 6.1.1.4'
S S 0.1246 0.1234 'International Tables Vol C Tables 4.2.6.8 and 6.1.1.4'

loop_
_geom_angle_atom_site_label_1
_geom_angle_atom_site_label_2
_geom_angle_atom_site_label_3
_geom_angle
O2 S1 O1 118.59(8)
O2 S1 N3 104.59(8)
O1 S1 N3 112.91(8)
O2 S1 C13 107.31(8)
O1 S1 C13 105.72(8)
N3 S1 C13 107.15(8)
C6 N2 C7 120.05(14)
C6 N2 N3 122.03(14)
C7 N2 N3 117.56(14)
N2 N3 S1 111.82(11)
C7 N1 C8 118.78(15)
C7 N4 C9 127.03(18)
C7 N4 H4A 111.9(15)
C9 N4 H4A 121.0(15)
N2 C6 C5 120.43(16)
N2 C6 H6 119.8
C5 C6 H6 119.8
N1 C7 N4 123.77(16)
N1 C7 N2 121.83(16)
N4 C7 N2 114.38(15)
C18 C13 C14 120.04(18)
C18 C13 S1 120.42(13)
C14 C13 S1 119.43(15)
C6 C5 C8 116.90(16)
C6 C5 C4 122.33(17)
C8 C5 C4 120.72(16)
N1 C8 C1 119.74(17)
N1 C8 C5 121.94(15)
C1 C8 C5 118.29(17)
C3 C4 C5 119.17(19)
C3 C4 H4 120.4
C5 C4 H4 120.4
C17 C18 C13 120.27(18)
C17 C18 H18 119.9
C13 C18 H18 119.9
C2 C1 C8 120.00(19)
C2 C1 H1 120.0
C8 C1 H1 120.0
C4 C3 C2 120.3(2)
C4 C3 H3 119.9
C2 C3 H3 119.9
C1 C2 C3 121.52(18)
C1 C2 H2 119.2
C3 C2 H2 119.2
C16 C17 C18 118.6(2)
C16 C17 H17 120.7
C18 C17 H17 120.7
C15 C14 C13 119.8(2)
C15 C14 H14 120.1
C13 C14 H14 120.1
C15 C16 C17 121.8(2)
C15 C16 Cl1 119.06(19)
C17 C16 Cl1 119.11(19)
N4 C9 C11 110.03(19)
N4 C9 C12 104.98(19)
C11 C9 C12 110.6(2)
N4 C9 C10 109.6(2)
C11 C9 C10 111.0(2)
C12 C9 C10 110.4(2)
C14 C15 C16 119.4(2)
C14 C15 H15 120.3
C16 C15 H15 120.3
C9 C11 H11A 109.5
C9 C11 H11B 109.5
H11A C11 H11B 109.5
C9 C11 H11C 109.5
H11A C11 H11C 109.5
H11B C11 H11C 109.5
C9 C12 H12A 109.5
C9 C12 H12B 109.5
H12A C12 H12B 109.5
C9 C12 H12C 109.5
H12A C12 H12C 109.5
H12B C12 H12C 109.5
C9 C10 H10A 109.5
C9 C10 H10B 109.5
H10A C10 H10B 109.5
C9 C10 H10C 109.5
H10A C10 H10C 109.5
H10B C10 H10C 109.5

loop_
_geom_bond_atom_site_label_1
_geom_bond_atom_site_label_2
_geom_bond_distance
S1 O2 1.4347(13)
S1 O1 1.4363(14)
S1 N3 1.6032(16)
S1 C13 1.7697(18)
Cl1 C16 1.741(2)
N2 C6 1.323(2)
N2 C7 1.410(2)
N2 N3 1.4138(18)
N1 C7 1.308(2)
N1 C8 1.356(2)
N4 C7 1.333(2)
N4 C9 1.475(3)
N4 H4A 0.82(2)
C6 C5 1.392(2)
C6 H6 0.9300
C13 C18 1.382(2)
C13 C14 1.386(3)
C5 C8 1.414(3)
C5 C4 1.418(2)
C8 C1 1.403(2)
C4 C3 1.355(3)
C4 H4 0.9300
C18 C17 1.380(3)
C18 H18 0.9300
C1 C2 1.363(3)
C1 H1 0.9300
C3 C2 1.407(3)
C3 H3 0.9300
C2 H2 0.9300
C17 C16 1.375(3)
C17 H17 0.9300
C14 C15 1.370(3)
C14 H14 0.9300
C16 C15 1.375(3)
C9 C11 1.517(4)
C9 C12 1.519(3)
C9 C10 1.523(4)
C15 H15 0.9300
C11 H11A 0.9600
C11 H11B 0.9600
C11 H11C 0.9600
C12 H12A 0.9600
C12 H12B 0.9600
C12 H12C 0.9600
C10 H10A 0.9600
C10 H10B 0.9600
C10 H10C 0.9600

loop_
_geom_torsion_atom_site_label_1
_geom_torsion_atom_site_label_2
_geom_torsion_atom_site_label_3
_geom_torsion_atom_site_label_4
_geom_torsion
C6 N2 N3 S1 -72.98(17)
C7 N2 N3 S1 113.88(14)
O2 S1 N3 N2 168.88(11)
O1 S1 N3 N2 38.57(13)
C13 S1 N3 N2 -77.42(12)
C7 N2 C6 C5 -2.4(2)
N3 N2 C6 C5 -175.36(14)
C8 N1 C7 N4 176.00(16)
C8 N1 C7 N2 -2.3(2)
C9 N4 C7 N1 0.4(3)
C9 N4 C7 N2 178.88(19)
C6 N2 C7 N1 3.1(2)
N3 N2 C7 N1 176.43(14)
C6 N2 C7 N4 -175.35(15)
N3 N2 C7 N4 -2.1(2)
O2 S1 C13 C18 -156.65(16)
O1 S1 C13 C18 -29.18(17)
N3 S1 C13 C18 91.49(16)
O2 S1 C13 C14 27.1(2)
O1 S1 C13 C14 154.62(17)
N3 S1 C13 C14 -84.71(18)
N2 C6 C5 C8 1.0(2)
N2 C6 C5 C4 178.65(16)
C7 N1 C8 C1 -176.99(15)
C7 N1 C8 C5 1.0(2)
C6 C5 C8 N1 -0.3(2)
C4 C5 C8 N1 -177.93(16)
C6 C5 C8 C1 177.71(15)
C4 C5 C8 C1 0.0(3)
C6 C5 C4 C3 -177.41(17)
C8 C5 C4 C3 0.1(3)
C14 C13 C18 C17 1.4(3)
S1 C13 C18 C17 -174.78(16)
N1 C8 C1 C2 177.50(17)
C5 C8 C1 C2 -0.5(3)
C5 C4 C3 C2 0.2(3)
C8 C1 C2 C3 0.8(3)
C4 C3 C2 C1 -0.7(3)
C13 C18 C17 C16 -1.4(3)
C18 C13 C14 C15 -0.7(4)
S1 C13 C14 C15 175.5(2)
C18 C17 C16 C15 0.9(4)
C18 C17 C16 Cl1 178.53(18)
C7 N4 C9 C11 60.7(3)
C7 N4 C9 C12 179.8(2)
C7 N4 C9 C10 -61.6(3)
C13 C14 C15 C16 0.1(4)
C17 C16 C15 C14 -0.2(5)
Cl1 C16 C15 C14 -177.9(2)
